data_4517444
loop_
_publ_author_name
'Chakraborty, Gouri'
'Das, Prasenjit'
'Mandal, Sanjay K.'

_publ_section_title
;
 Polar Sulfone-functionalised Oxygen-rich Metal Organic Frameworks for
 Highly Selective CO2 Capture and Sensitive Detection of Acetylacetone at
 ppb Level.
;
_journal_name_full 'ACS applied materials &amp; interfaces'
_journal_paper_doi 10.1021/acsami.9b22658
_journal_year 2020
_chemical_formula_moiety 'C53 H36 N4 O16 S2 Zn2'
_chemical_formula_sum 'C53 H36 N4 O16 S2 Zn2'
_chemical_formula_weight 1179.72
_space_group_crystal_system monoclinic
_space_group_IT_number 15
_space_group_name_Hall '-C 2yc'
_space_group_name_H-M_alt 'C 1 2/c 1'
_atom_sites_solution_hydrogens geom
_atom_sites_solution_primary dual
_audit_creation_date 2019-01-19
_audit_creation_method
;
Olex2 1.2
(compiled 2018.05.29 svn.r3508 for OlexSys, GUI svn.r5506)
;
_cell_angle_alpha 90
_cell_angle_beta 103.015(2)
_cell_angle_gamma 90
_cell_formula_units_Z 8
_cell_length_a 20.7812(10)
_cell_length_b 16.1138(7)
_cell_length_c 36.3151(16)
_cell_measurement_reflns_used 39327
_cell_measurement_temperature 100(2)
_cell_measurement_theta_max 50.098
_cell_measurement_theta_min 3.578
_cell_volume 11848.2(9)
_computing_molecular_graphics 'Olex2 (Dolomanov et al., 2009)'
_computing_publication_material 'Olex2 (Dolomanov et al., 2009)'
_computing_structure_refinement 'ShelXL (Sheldrick, 2015)'
_computing_structure_solution 'ShelXT (Sheldrick, 2015)'
_diffrn_ambient_temperature 100
_diffrn_measured_fraction_theta_full 0.997
_diffrn_measured_fraction_theta_max 0.997
_diffrn_measurement_device_type 'Bruker APEX-II CCD'
_diffrn_measurement_method '\w and \f scans'
_diffrn_radiation_type MoK\a
_diffrn_radiation_wavelength 0.71073
_diffrn_reflns_av_R_equivalents 0.0344
_diffrn_reflns_av_unetI/netI 0.0353
_diffrn_reflns_Laue_measured_fraction_full 0.997
_diffrn_reflns_Laue_measured_fraction_max 0.997
_diffrn_reflns_limit_h_max 24
_diffrn_reflns_limit_h_min -22
_diffrn_reflns_limit_k_max 18
_diffrn_reflns_limit_k_min -19
_diffrn_reflns_limit_l_max 41
_diffrn_reflns_limit_l_min -43
_diffrn_reflns_number 39327
_diffrn_reflns_point_group_measured_fraction_full 0.997
_diffrn_reflns_point_group_measured_fraction_max 0.997
_diffrn_reflns_theta_full 25.049
_diffrn_reflns_theta_max 25.049
_diffrn_reflns_theta_min 1.789
_diffrn_source 'sealed tube'
_exptl_absorpt_coefficient_mu 0.946
_exptl_absorpt_correction_T_max 0.7452
_exptl_absorpt_correction_T_min 0.6596
_exptl_absorpt_correction_type multi-scan
_exptl_absorpt_process_details 'SADABS-2014/5 (Bruker,2014/5) was used for absorption correction.'
_exptl_crystal_colour yellow
_exptl_crystal_density_diffrn 1.323
_exptl_crystal_description block
_exptl_crystal_F_000 4816
_exptl_crystal_size_max 0.15
_exptl_crystal_size_mid 0.15
_exptl_crystal_size_min 0.1
_refine_diff_density_max 2.191
_refine_diff_density_min -0.794
_refine_diff_density_rms 0.095
_refine_ls_extinction_method none
_refine_ls_goodness_of_fit_ref 1.030
_refine_ls_hydrogen_treatment constr
_refine_ls_matrix_type full
_refine_ls_number_parameters 694
_refine_ls_number_reflns 10479
_refine_ls_number_restraints 0
_refine_ls_restrained_S_all 1.030
_refine_ls_R_factor_all 0.0805
_refine_ls_R_factor_gt 0.0663
_refine_ls_shift/su_max 0.002
_refine_ls_shift/su_mean 0.000
_refine_ls_structure_factor_coef Fsqd
_refine_ls_weighting_details 'w=1/[\s^2^(Fo^2^)+(0.0731P)^2^+98.9850P] where P=(Fo^2^+2Fc^2^)/3'
_refine_ls_weighting_scheme calc
_refine_ls_wR_factor_gt 0.1656
_refine_ls_wR_factor_ref 0.1747
_reflns_Friedel_coverage 0.000
_reflns_number_gt 8409
_reflns_number_total 10479
_reflns_threshold_expression 'I > 2\s(I)'
_cod_data_source_file am9b22658_si_002.cif
_cod_data_source_block 1
_cod_database_code 4517444
_shelx_shelxl_version_number 2014/7
_shelx_space_group_comment
;
The symmetry employed for this shelxl refinement is uniquely defined
by the following loop, which should always be used as a source of
symmetry information in preference to the above space-group names.
They are only intended as comments.
;
_olex2_refinement_description
;
1. Fixed Uiso
 At 1.2 times of:
  All C(H) groups, All C(H,H) groups
2.a Secondary CH2 refined with riding coordinates:
 C18(H18A,H18B), C20(H20A,H20B), C31(H31A,H31B), C33(H33A,H33B)
2.b Aromatic/amide H refined with riding coordinates:
 C4(H4), C8(H8), C9(H9), C10(H10), C11(H11), C13(H13), C15(H15), C16(H16),
 C22(H22), C23(H23), C24(H24), C25(H25), C27(H27), C28(H28), C29(H29), C30(H30),
  C34(H34), C35(H35), C38(H38), C39(H39), C44(H44), C45(H45), C47(H47),
 C48(H48), C49(H49), C50(H50), C51(H51), C52(H52)
;
_olex2_submission_special_instructions 'No special instructions were received'

loop_
_space_group_symop_operation_xyz
'x, y, z'
'-x, y, -z+1/2'
'x+1/2, y+1/2, z'
'-x+1/2, y+1/2, -z+1/2'
'-x, -y, -z'
'x, -y, z-1/2'
'-x+1/2, -y+1/2, -z'
'x+1/2, -y+1/2, z-1/2'

loop_
_atom_site_label
_atom_site_type_symbol
_atom_site_fract_x
_atom_site_fract_y
_atom_site_fract_z
_atom_site_U_iso_or_equiv
_atom_site_adp_type
_atom_site_occupancy
_atom_site_site_symmetry_order
_atom_site_calc_flag
_atom_site_refinement_flags_posn
_atom_site_refinement_flags_adp
_atom_site_refinement_flags_occupancy
_atom_site_disorder_assembly
_atom_site_disorder_group
Zn1 Zn 0.62426(3) 0.13592(3) 0.49877(2) 0.02647(15) Uani 1 1 d . . . . .
Zn2 Zn 0.73181(3) 0.64199(3) 0.79472(2) 0.02986(16) Uani 1 1 d . . . . .
S1 S 0.33198(8) 0.44210(10) 0.39283(5) 0.0578(4) Uani 1 1 d . . . . .
S2 S 0.61450(9) -0.23900(9) 0.38008(4) 0.0525(4) Uani 1 1 d . . . . .
O1 O 0.3113(3) 0.4652(3) 0.42611(17) 0.092(2) Uani 1 1 d . . . . .
O2 O 0.2898(2) 0.3880(3) 0.3660(2) 0.101(2) Uani 1 1 d . . . . .
O3 O 0.82361(17) 0.3586(2) 0.60448(9) 0.0357(8) Uani 1 1 d . . . . .
O4 O 0.84862(17) 0.4342(2) 0.68267(9) 0.0347(8) Uani 1 1 d . . . . .
O5 O 1.00117(18) 0.2898(2) 0.67426(9) 0.0389(9) Uani 1 1 d . . . . .
O6 O 0.98795(16) 0.4991(2) 0.62063(9) 0.0335(8) Uani 1 1 d . . . . .
O7 O 0.63347(16) 0.03596(19) 0.46972(8) 0.0295(7) Uani 1 1 d . . . . .
O8 O 0.72082(18) 0.0119(2) 0.51639(9) 0.0397(9) Uani 1 1 d . . . . .
O9 O 0.5547(3) -0.2673(3) 0.38874(13) 0.0700(14) Uani 1 1 d . . . . .
O10 O 0.6086(3) -0.1913(3) 0.34631(11) 0.0615(12) Uani 1 1 d . . . . .
O11 O 0.7452(2) 0.7564(3) 0.83089(15) 0.0679(14) Uani 1 1 d . . . . .
O12 O 0.5837(3) 0.2191(3) 0.46105(12) 0.0735(16) Uani 1 1 d . . . . .
O13 O 0.4803(4) 0.1985(3) 0.47336(17) 0.097(2) Uani 1 1 d . . . . .
O14 O 0.8149(2) 0.7250(3) 0.79947(13) 0.0671(13) Uani 1 1 d . . . . .
O15 O 0.7563(5) 0.5661(3) 0.83921(15) 0.138(4) Uani 1 1 d . . . . .
O16 O 0.6558(6) 0.5335(5) 0.8133(3) 0.163(5) Uani 1 1 d . . . . .
N1 N 0.6948(2) 0.2073(2) 0.53122(10) 0.0297(9) Uani 1 1 d . . . . .
N2 N 0.6484(2) 0.6863(2) 0.75734(11) 0.0333(9) Uani 1 1 d . . . . .
N3 N 0.58281(19) 0.0908(3) 0.54057(10) 0.0306(9) Uani 1 1 d . . . . .
N4 N 0.7679(2) 0.5738(3) 0.75590(11) 0.0335(9) Uani 1 1 d . . . . .
C1 C 0.4136(3) 0.4028(3) 0.40450(15) 0.0417(13) Uani 1 1 d . . . . .
C2 C 0.5247(5) 0.2357(4) 0.4588(2) 0.074(2) Uani 1 1 d . . . . .
C3 C 0.4986(3) 0.3114(4) 0.43303(16) 0.0501(15) Uani 1 1 d . . . . .
C4 C 0.4343(3) 0.3322(4) 0.42555(16) 0.0513(15) Uani 1 1 d . . . . .
H4 H 0.4041 0.2995 0.4344 0.062 Uiso 1 1 calc R . . . .
C5 C 0.3562(3) 0.5308(3) 0.37073(14) 0.0376(12) Uani 1 1 d . . . . .
C6 C 0.4235(2) 0.5281(3) 0.37106(13) 0.0324(11) Uani 1 1 d . . . . .
C7 C 0.4570(3) 0.4545(3) 0.39060(14) 0.0353(11) Uani 1 1 d . . . . .
C8 C 0.5228(3) 0.4317(3) 0.39662(18) 0.0475(14) Uani 1 1 d . . . . .
H8 H 0.5526 0.4625 0.3865 0.057 Uiso 1 1 calc R . . . .
C9 C 0.5432(3) 0.3608(4) 0.41836(19) 0.061(2) Uani 1 1 d . . . . .
H9 H 0.5875 0.3456 0.4233 0.073 Uiso 1 1 calc R . . . .
C10 C 0.4483(3) 0.5909(4) 0.35315(19) 0.0529(16) Uani 1 1 d . . . . .
H10 H 0.4922 0.5896 0.3512 0.064 Uiso 1 1 calc R . . . .
C11 C 0.4082(3) 0.6563(4) 0.3379(2) 0.0602(18) Uani 1 1 d . . . . .
H11 H 0.4256 0.6982 0.3255 0.072 Uiso 1 1 calc R . . . .
C12 C 0.3432(3) 0.6616(3) 0.34046(14) 0.0377(12) Uani 1 1 d . . . . .
C13 C 0.3159(3) 0.5967(3) 0.35668(15) 0.0420(13) Uani 1 1 d . . . . .
H13 H 0.2718 0.5975 0.3581 0.050 Uiso 1 1 calc R . . . .
C14 C 0.7991(3) 0.7681(3) 0.82385(14) 0.0456(14) Uani 1 1 d . . . . .
C15 C 0.6961(2) 0.2903(3) 0.52704(13) 0.0288(10) Uani 1 1 d . . . . .
H15 H 0.6669 0.3140 0.5066 0.035 Uiso 1 1 calc R . . . .
C16 C 0.7379(2) 0.3413(3) 0.55128(13) 0.0317(11) Uani 1 1 d . . . . .
H16 H 0.7367 0.3985 0.5476 0.038 Uiso 1 1 calc R . . . .
C17 C 0.7825(2) 0.3059(3) 0.58171(13) 0.0314(11) Uani 1 1 d . . . . .
C18 C 0.8787(2) 0.3242(3) 0.63220(13) 0.0316(11) Uani 1 1 d . . . . .
H18A H 0.9012 0.2820 0.6207 0.038 Uiso 1 1 calc R . . . .
H18B H 0.8633 0.2994 0.6530 0.038 Uiso 1 1 calc R . . . .
C19 C 0.9249(2) 0.3968(3) 0.64611(12) 0.0291(10) Uani 1 1 d . . . . .
C20 C 0.8871(2) 0.4690(3) 0.65802(13) 0.0293(10) Uani 1 1 d . . . . .
H20A H 0.9174 0.5107 0.6712 0.035 Uiso 1 1 calc R . . . .
H20B H 0.8586 0.4946 0.6361 0.035 Uiso 1 1 calc R . . . .
C21 C 0.8229(2) 0.4839(3) 0.70543(13) 0.0302(10) Uani 1 1 d . . . . .
C22 C 0.8271(3) 0.5689(3) 0.70638(13) 0.0370(12) Uani 1 1 d . . . . .
H22 H 0.8482 0.5975 0.6902 0.044 Uiso 1 1 calc R . . . .
C23 C 0.7992(3) 0.6106(3) 0.73198(15) 0.0426(13) Uani 1 1 d . . . . .
H23 H 0.8024 0.6682 0.7327 0.051 Uiso 1 1 calc R . . . .
C24 C 0.6263(2) 0.7616(3) 0.76118(12) 0.0291(10) Uani 1 1 d . . . . .
H24 H 0.6446 0.7900 0.7833 0.035 Uiso 1 1 calc R . . . .
C25 C 0.5781(2) 0.8016(3) 0.73488(13) 0.0299(10) Uani 1 1 d . . . . .
H25 H 0.5657 0.8558 0.7387 0.036 Uiso 1 1 calc R . . . .
C26 C 0.5488(3) 0.7583(3) 0.70259(13) 0.0353(11) Uani 1 1 d . . . . .
C27 C 0.5690(4) 0.6774(4) 0.69884(17) 0.065(2) Uani 1 1 d . . . . .
H27 H 0.5494 0.6461 0.6778 0.079 Uiso 1 1 calc R . . . .
C28 C 0.6184(4) 0.6437(4) 0.72668(17) 0.063(2) Uani 1 1 d . . . . .
H28 H 0.6313 0.5891 0.7240 0.076 Uiso 1 1 calc R . . . .
C29 C 0.7619(3) 0.4918(3) 0.75332(15) 0.0371(12) Uani 1 1 d . . . . .
H29 H 0.7389 0.4649 0.7690 0.044 Uiso 1 1 calc R . . . .
C30 C 0.7877(3) 0.4451(3) 0.72893(15) 0.0396(12) Uani 1 1 d . . . . .
H30 H 0.7819 0.3879 0.7280 0.048 Uiso 1 1 calc R . . . .
C31 C 0.9571(3) 0.4196(3) 0.61352(12) 0.0323(11) Uani 1 1 d . . . . .
H31A H 0.9898 0.3781 0.6112 0.039 Uiso 1 1 calc R . . . .
H31B H 0.9239 0.4210 0.5900 0.039 Uiso 1 1 calc R . . . .
C32 C 0.5203(2) 0.0258(3) 0.59409(12) 0.0315(11) Uani 1 1 d . . . . .
C33 C 0.9777(2) 0.3708(3) 0.68048(12) 0.0287(10) Uani 1 1 d . . . . .
H33A H 1.0140 0.4100 0.6846 0.034 Uiso 1 1 calc R . . . .
H33B H 0.9594 0.3704 0.7028 0.034 Uiso 1 1 calc R . . . .
C34 C 0.7813(3) 0.2208(3) 0.58706(13) 0.0349(11) Uani 1 1 d . . . . .
H34 H 0.8096 0.1959 0.6076 0.042 Uiso 1 1 calc R . . . .
C35 C 0.7374(3) 0.1742(3) 0.56130(13) 0.0345(11) Uani 1 1 d . . . . .
H35 H 0.7369 0.1170 0.5648 0.041 Uiso 1 1 calc R . . . .
C36 C 0.6835(2) -0.0074(3) 0.48650(12) 0.0278(10) Uani 1 1 d . . . . .
C37 C 0.6959(3) -0.0862(3) 0.46709(13) 0.0300(11) Uani 1 1 d . . . . .
C38 C 0.7535(3) -0.1315(3) 0.48106(14) 0.0369(12) Uani 1 1 d . . . . .
H38 H 0.7835 -0.1118 0.5022 0.044 Uiso 1 1 calc R . . . .
C39 C 0.7674(3) -0.2049(3) 0.46454(14) 0.0398(13) Uani 1 1 d . . . . .
H39 H 0.8063 -0.2338 0.4743 0.048 Uiso 1 1 calc R . . . .
C40 C 0.7222(3) -0.2346(3) 0.43311(14) 0.0406(13) Uani 1 1 d . . . . .
C41 C 0.6644(3) -0.1889(3) 0.41961(14) 0.0402(13) Uani 1 1 d . . . . .
C42 C 0.6713(4) -0.3222(3) 0.38223(16) 0.0584(18) Uani 1 1 d . . . . .
C43 C 0.7259(4) -0.3115(3) 0.41168(16) 0.0566(19) Uani 1 1 d . . . . .
C44 C 0.7752(5) -0.3717(4) 0.41787(18) 0.069(2) Uani 1 1 d . . . . .
H44 H 0.8124 -0.3669 0.4376 0.083 Uiso 1 1 calc R . . . .
C45 C 0.7668(5) -0.4402(4) 0.3932(2) 0.086(3) Uani 1 1 d . . . . .
H45 H 0.7994 -0.4807 0.3968 0.103 Uiso 1 1 calc R . . . .
C46 C 0.7122(5) -0.4494(4) 0.36418(19) 0.084(3) Uani 1 1 d . . . . .
C47 C 0.6625(5) -0.3890(4) 0.35818(18) 0.072(2) Uani 1 1 d . . . . .
H47 H 0.6250 -0.3939 0.3387 0.087 Uiso 1 1 calc R . . . .
C48 C 0.6504(3) -0.1153(3) 0.43544(13) 0.0347(11) Uani 1 1 d . . . . .
H48 H 0.6119 -0.0860 0.4254 0.042 Uiso 1 1 calc R . . . .
C49 C 0.5616(2) 0.0128(3) 0.53872(13) 0.0307(11) Uani 1 1 d . . . . .
H49 H 0.5686 -0.0200 0.5189 0.037 Uiso 1 1 calc R . . . .
C50 C 0.5300(2) -0.0223(3) 0.56439(12) 0.0326(11) Uani 1 1 d . . . . .
H50 H 0.5155 -0.0771 0.5618 0.039 Uiso 1 1 calc R . . . .
C51 C 0.5432(3) 0.1059(3) 0.59686(15) 0.0424(13) Uani 1 1 d . . . . .
H51 H 0.5386 0.1390 0.6171 0.051 Uiso 1 1 calc R . . . .
C52 C 0.5730(3) 0.1369(3) 0.56964(15) 0.0448(14) Uani 1 1 d . . . . .
H52 H 0.5870 0.1919 0.5714 0.054 Uiso 1 1 calc R . . . .
C53 C 0.7070(9) 0.5229(5) 0.8371(3) 0.117(5) Uani 1 1 d . . . . .

loop_
_atom_site_aniso_label
_atom_site_aniso_U_11
_atom_site_aniso_U_22
_atom_site_aniso_U_33
_atom_site_aniso_U_23
_atom_site_aniso_U_13
_atom_site_aniso_U_12
Zn1 0.0342(3) 0.0257(3) 0.0174(3) -0.0011(2) 0.0015(2) 0.0019(2)
Zn2 0.0395(3) 0.0234(3) 0.0236(3) -0.0018(2) 0.0004(2) -0.0028(2)
S1 0.0488(9) 0.0409(9) 0.0892(12) 0.0178(8) 0.0268(8) 0.0011(7)
S2 0.0938(12) 0.0285(7) 0.0373(7) -0.0076(6) 0.0193(8) -0.0157(8)
O1 0.125(5) 0.059(3) 0.124(5) 0.041(3) 0.097(4) 0.032(3)
O2 0.054(3) 0.055(3) 0.177(6) 0.007(4) -0.014(3) -0.024(3)
O3 0.042(2) 0.0255(18) 0.0307(18) 0.0023(14) -0.0107(15) -0.0039(15)
O4 0.0437(19) 0.0280(18) 0.0337(18) -0.0025(15) 0.0115(15) -0.0082(15)
O5 0.054(2) 0.0299(19) 0.0241(17) -0.0058(14) -0.0100(15) 0.0080(17)
O6 0.0416(19) 0.0371(19) 0.0231(16) -0.0061(14) 0.0103(14) -0.0108(16)
O7 0.0426(19) 0.0259(17) 0.0197(15) 0.0005(13) 0.0064(14) 0.0010(15)
O8 0.055(2) 0.033(2) 0.0258(18) -0.0029(15) -0.0020(16) 0.0086(17)
O9 0.105(4) 0.042(3) 0.063(3) -0.019(2) 0.021(3) -0.023(3)
O10 0.106(4) 0.039(2) 0.035(2) -0.0006(18) 0.007(2) -0.014(2)
O11 0.037(2) 0.041(2) 0.105(4) -0.002(2) -0.027(2) -0.0087(19)
O12 0.102(4) 0.045(3) 0.049(3) -0.014(2) -0.035(3) 0.026(3)
O13 0.152(6) 0.046(3) 0.081(4) 0.015(3) 0.002(4) 0.001(3)
O14 0.085(3) 0.051(3) 0.067(3) -0.018(2) 0.022(3) -0.012(2)
O15 0.347(12) 0.032(3) 0.056(3) -0.010(2) 0.086(5) -0.053(5)
O16 0.301(14) 0.079(5) 0.122(7) 0.065(5) 0.076(8) 0.039(7)
N1 0.042(2) 0.028(2) 0.0161(18) 0.0012(16) 0.0001(16) -0.0011(18)
N2 0.044(2) 0.022(2) 0.027(2) -0.0024(17) -0.0060(18) -0.0039(18)
N3 0.035(2) 0.033(2) 0.0227(19) -0.0018(17) 0.0060(16) -0.0010(18)
N4 0.038(2) 0.033(2) 0.028(2) -0.0014(18) 0.0032(17) -0.0036(19)
C1 0.050(3) 0.038(3) 0.035(3) 0.001(2) 0.006(2) 0.004(3)
C2 0.110(7) 0.038(4) 0.063(5) -0.023(3) -0.002(5) 0.017(4)
C3 0.076(4) 0.030(3) 0.035(3) -0.001(2) -0.007(3) 0.006(3)
C4 0.080(5) 0.035(3) 0.038(3) 0.009(3) 0.012(3) 0.012(3)
C5 0.040(3) 0.036(3) 0.036(3) 0.011(2) 0.006(2) 0.003(2)
C6 0.026(2) 0.037(3) 0.034(3) 0.007(2) 0.006(2) 0.007(2)
C7 0.040(3) 0.033(3) 0.032(3) 0.000(2) 0.004(2) 0.003(2)
C8 0.032(3) 0.034(3) 0.068(4) 0.002(3) -0.008(3) 0.003(2)
C9 0.046(3) 0.047(4) 0.068(4) -0.024(3) -0.032(3) 0.024(3)
C10 0.036(3) 0.042(3) 0.089(5) 0.026(3) 0.031(3) 0.008(3)
C11 0.069(4) 0.044(4) 0.078(5) 0.031(3) 0.039(4) 0.009(3)
C12 0.044(3) 0.037(3) 0.030(3) 0.004(2) 0.004(2) 0.011(2)
C13 0.036(3) 0.042(3) 0.043(3) 0.007(3) -0.002(2) 0.010(2)
C14 0.075(4) 0.033(3) 0.028(3) -0.008(2) 0.009(3) -0.015(3)
C15 0.032(2) 0.027(3) 0.025(2) 0.0067(19) 0.0023(19) 0.002(2)
C16 0.038(3) 0.025(2) 0.030(2) 0.005(2) 0.002(2) -0.002(2)
C17 0.037(3) 0.028(3) 0.025(2) 0.001(2) -0.003(2) -0.002(2)
C18 0.041(3) 0.028(3) 0.021(2) 0.004(2) -0.003(2) -0.001(2)
C19 0.039(3) 0.028(2) 0.017(2) 0.0017(19) 0.0008(19) -0.004(2)
C20 0.035(3) 0.027(2) 0.024(2) 0.0026(19) 0.0015(19) -0.009(2)
C21 0.029(2) 0.028(3) 0.030(2) -0.002(2) -0.0018(19) -0.002(2)
C22 0.053(3) 0.031(3) 0.026(2) 0.005(2) 0.007(2) -0.004(2)
C23 0.064(4) 0.025(3) 0.038(3) 0.005(2) 0.010(3) -0.001(3)
C24 0.026(2) 0.040(3) 0.019(2) -0.009(2) 0.0000(18) -0.001(2)
C25 0.032(2) 0.030(3) 0.026(2) -0.007(2) 0.0032(19) 0.005(2)
C26 0.045(3) 0.033(3) 0.022(2) -0.002(2) -0.006(2) -0.001(2)
C27 0.095(5) 0.034(3) 0.045(3) -0.013(3) -0.032(3) 0.010(3)
C28 0.090(5) 0.031(3) 0.047(3) -0.012(3) -0.027(3) 0.012(3)
C29 0.041(3) 0.033(3) 0.039(3) -0.004(2) 0.012(2) -0.013(2)
C30 0.046(3) 0.029(3) 0.046(3) -0.007(2) 0.015(2) -0.015(2)
C31 0.044(3) 0.032(3) 0.019(2) 0.001(2) 0.004(2) -0.005(2)
C32 0.035(3) 0.038(3) 0.020(2) 0.000(2) 0.0042(19) -0.002(2)
C33 0.038(3) 0.028(3) 0.018(2) -0.0036(19) 0.0009(19) -0.003(2)
C34 0.047(3) 0.029(3) 0.022(2) 0.001(2) -0.007(2) -0.003(2)
C35 0.049(3) 0.025(3) 0.027(2) 0.003(2) 0.004(2) -0.001(2)
C36 0.040(3) 0.022(2) 0.024(2) 0.0040(19) 0.012(2) -0.002(2)
C37 0.049(3) 0.020(2) 0.025(2) 0.0018(19) 0.016(2) -0.001(2)
C38 0.054(3) 0.033(3) 0.028(2) 0.007(2) 0.017(2) -0.003(2)
C39 0.062(3) 0.031(3) 0.034(3) 0.009(2) 0.026(3) 0.011(3)
C40 0.078(4) 0.020(2) 0.032(3) 0.002(2) 0.030(3) 0.003(3)
C41 0.071(4) 0.025(3) 0.027(3) 0.001(2) 0.016(2) -0.004(3)
C42 0.122(6) 0.027(3) 0.034(3) -0.002(2) 0.035(4) -0.007(3)
C43 0.124(6) 0.028(3) 0.030(3) 0.007(2) 0.043(4) 0.009(3)
C44 0.149(7) 0.029(3) 0.040(3) 0.006(3) 0.044(4) 0.023(4)
C45 0.190(9) 0.036(4) 0.050(4) 0.016(3) 0.066(5) 0.036(5)
C46 0.197(10) 0.032(4) 0.036(4) 0.000(3) 0.049(5) 0.001(5)
C47 0.159(8) 0.026(3) 0.042(3) -0.008(3) 0.044(4) -0.016(4)
C48 0.052(3) 0.027(3) 0.028(2) 0.002(2) 0.013(2) 0.000(2)
C49 0.037(3) 0.032(3) 0.023(2) -0.002(2) 0.006(2) 0.003(2)
C50 0.041(3) 0.034(3) 0.023(2) -0.003(2) 0.007(2) -0.003(2)
C51 0.062(4) 0.038(3) 0.034(3) -0.011(2) 0.025(3) -0.008(3)
C52 0.065(4) 0.036(3) 0.039(3) -0.013(2) 0.022(3) -0.011(3)
C53 0.282(17) 0.033(4) 0.061(6) -0.006(4) 0.092(8) -0.002(7)

loop_
_atom_type_symbol
_atom_type_description
_atom_type_scat_dispersion_real
_atom_type_scat_dispersion_imag
_atom_type_scat_source
C C 0.0033 0.0016 'International Tables Vol C Tables 4.2.6.8 and 6.1.1.4'
H H 0.0000 0.0000 'International Tables Vol C Tables 4.2.6.8 and 6.1.1.4'
N N 0.0061 0.0033 'International Tables Vol C Tables 4.2.6.8 and 6.1.1.4'
O O 0.0106 0.0060 'International Tables Vol C Tables 4.2.6.8 and 6.1.1.4'
S S 0.1246 0.1234 'International Tables Vol C Tables 4.2.6.8 and 6.1.1.4'
Zn Zn 0.2839 1.4301 'International Tables Vol C Tables 4.2.6.8 and 6.1.1.4'

loop_
_geom_angle_atom_site_label_1
_geom_angle_atom_site_label_2
_geom_angle_atom_site_label_3
_geom_angle
_geom_angle_site_symmetry_1
_geom_angle_site_symmetry_3
_geom_angle_publ_flag
O7 Zn1 O12 105.33(16) . . ?
O7 Zn1 N1 129.50(15) . . ?
O7 Zn1 N3 102.50(15) . . ?
O12 Zn1 N1 99.17(18) . . ?
O12 Zn1 N3 125.1(2) . . ?
N1 Zn1 N3 98.12(15) . . ?
O14 Zn2 O11 56.84(18) . . ?
O15 Zn2 O11 93.09(19) . . ?
O15 Zn2 O14 105.1(3) . . ?
O15 Zn2 N2 139.8(3) . . ?
O15 Zn2 N4 99.3(2) . . ?
N2 Zn2 O11 94.35(15) . . ?
N2 Zn2 O14 111.99(18) . . ?
N4 Zn2 O11 145.40(18) . . ?
N4 Zn2 O14 88.68(17) . . ?
N4 Zn2 N2 96.61(16) . . ?
O1 S1 O2 118.5(4) . . ?
O1 S1 C1 110.3(3) . . ?
O1 S1 C5 110.2(3) . . ?
O2 S1 C1 110.4(3) . . ?
O2 S1 C5 111.9(3) . . ?
C5 S1 C1 92.5(3) . . ?
O9 S2 O10 116.9(3) . . ?
O9 S2 C41 110.4(3) . . ?
O9 S2 C42 110.7(3) . . ?
O10 S2 C41 111.9(2) . . ?
O10 S2 C42 111.8(3) . . ?
C41 S2 C42 92.7(3) . . ?
C17 O3 C18 118.4(4) . . ?
C21 O4 C20 120.1(4) . . ?
C26 O5 C33 116.0(4) 3_545 . ?
C32 O6 C31 115.3(4) 3 . ?
C36 O7 Zn1 111.0(3) . . ?
C14 O11 Zn2 90.1(4) . . ?
C2 O12 Zn1 117.2(6) . . ?
C14 O14 Zn2 93.9(4) . . ?
C53 O15 Zn2 103.9(8) . . ?
C15 N1 Zn1 122.0(3) . . ?
C15 N1 C35 117.2(4) . . ?
C35 N1 Zn1 120.3(3) . . ?
C24 N2 Zn2 120.6(3) . . ?
C24 N2 C28 116.9(4) . . ?
C28 N2 Zn2 122.2(4) . . ?
C49 N3 Zn1 119.3(3) . . ?
C49 N3 C52 117.2(4) . . ?
C52 N3 Zn1 123.5(3) . . ?
C23 N4 Zn2 121.0(4) . . ?
C29 N4 Zn2 122.5(3) . . ?
C29 N4 C23 116.5(4) . . ?
C4 C1 S1 126.0(5) . . ?
C4 C1 C7 122.8(5) . . ?
C7 C1 S1 111.1(4) . . ?
O12 C2 O13 130.6(8) . . ?
O12 C2 C3 114.5(8) . . ?
O13 C2 C3 114.8(7) . . ?
C4 C3 C2 120.8(7) . . ?
C4 C3 C9 119.3(5) . . ?
C9 C3 C2 119.9(6) . . ?
C3 C4 C1 119.2(6) . . ?
C6 C5 S1 110.9(4) . . ?
C13 C5 S1 125.6(4) . . ?
C13 C5 C6 123.4(5) . . ?
C5 C6 C7 113.2(4) . . ?
C10 C6 C5 117.2(5) . . ?
C10 C6 C7 129.6(5) . . ?
C1 C7 C6 112.2(4) . . ?
C8 C7 C1 118.5(5) . . ?
C8 C7 C6 129.3(5) . . ?
C7 C8 C9 117.9(6) . . ?
C8 C9 C3 122.1(5) . . ?
C6 C10 C11 119.9(5) . . ?
C12 C11 C10 122.3(5) . . ?
C11 C12 C13 118.9(5) . . ?
C11 C12 C14 122.7(5) . 8_465 ?
C13 C12 C14 118.2(5) . 8_465 ?
C5 C13 C12 117.9(5) . . ?
O11 C14 O14 118.2(6) . . ?
O11 C14 C12 122.7(5) . 8_566 ?
O14 C14 C12 118.8(6) . 8_566 ?
N1 C15 C16 123.5(4) . . ?
C15 C16 C17 118.5(4) . . ?
O3 C17 C16 116.3(4) . . ?
O3 C17 C34 124.5(4) . . ?
C34 C17 C16 119.1(4) . . ?
O3 C18 C19 106.0(4) . . ?
C18 C19 C31 106.3(4) . . ?
C20 C19 C18 110.8(4) . . ?
C20 C19 C31 112.3(4) . . ?
C20 C19 C33 107.5(4) . . ?
C33 C19 C18 110.1(4) . . ?
C33 C19 C31 109.9(4) . . ?
O4 C20 C19 105.8(4) . . ?
O4 C21 C22 125.4(5) . . ?
O4 C21 C30 116.4(4) . . ?
C22 C21 C30 118.2(5) . . ?
C21 C22 C23 118.0(5) . . ?
N4 C23 C22 124.3(5) . . ?
N2 C24 C25 125.1(4) . . ?
C24 C25 C26 117.6(4) . . ?
O5 C26 C25 124.2(5) 3_455 . ?
O5 C26 C27 117.6(4) 3_455 . ?
C25 C26 C27 118.2(5) . . ?
C28 C27 C26 119.4(5) . . ?
N2 C28 C27 122.6(5) . . ?
N4 C29 C30 123.5(5) . . ?
C29 C30 C21 119.3(5) . . ?
O6 C31 C19 109.4(4) . . ?
O6 C32 C50 123.9(4) 3_445 . ?
O6 C32 C51 117.6(4) 3_445 . ?
C51 C32 C50 118.5(4) . . ?
O5 C33 C19 109.3(4) . . ?
C35 C34 C17 118.4(4) . . ?
N1 C35 C34 123.3(5) . . ?
O7 C36 C37 116.2(4) . . ?
O8 C36 O7 124.4(4) . . ?
O8 C36 C37 119.4(4) . . ?
C38 C37 C36 119.7(4) . . ?
C48 C37 C36 121.0(4) . . ?
C48 C37 C38 119.4(4) . . ?
C39 C38 C37 122.3(5) . . ?
C38 C39 C40 118.7(5) . . ?
C39 C40 C41 118.3(5) . . ?
C39 C40 C43 128.1(6) . . ?
C41 C40 C43 113.6(5) . . ?
C40 C41 S2 110.2(4) . . ?
C48 C41 S2 126.3(5) . . ?
C48 C41 C40 123.5(5) . . ?
C43 C42 S2 111.1(4) . . ?
C47 C42 S2 124.9(7) . . ?
C47 C42 C43 124.0(7) . . ?
C42 C43 C40 112.5(6) . . ?
C42 C43 C44 118.9(6) . . ?
C44 C43 C40 128.6(7) . . ?
C43 C44 C45 117.5(8) . . ?
C46 C45 C44 122.6(8) . . ?
C45 C46 C47 119.8(6) . . ?
C45 C46 C53 120.4(10) . 6 ?
C47 C46 C53 119.7(10) . 6 ?
C42 C47 C46 117.3(8) . . ?
C41 C48 C37 117.7(5) . . ?
N3 C49 C50 123.9(4) . . ?
C49 C50 C32 118.3(5) . . ?
C32 C51 C52 119.7(5) . . ?
N3 C52 C51 122.5(5) . . ?
O15 C53 C46 117.6(13) . 6_556 ?
O16 C53 O15 123.1(9) . . ?
O16 C53 C46 119.2(13) . 6_556 ?

loop_
_geom_bond_atom_site_label_1
_geom_bond_atom_site_label_2
_geom_bond_distance
_geom_bond_site_symmetry_2
_geom_bond_publ_flag
Zn1 O7 1.958(3) . ?
Zn1 O12 1.966(4) . ?
Zn1 N1 2.020(4) . ?
Zn1 N3 2.041(4) . ?
Zn2 O11 2.245(5) . ?
Zn2 O14 2.160(5) . ?
Zn2 O15 1.998(6) . ?
Zn2 N2 2.072(4) . ?
Zn2 N4 2.057(4) . ?
S1 O1 1.421(5) . ?
S1 O2 1.447(6) . ?
S1 C1 1.770(6) . ?
S1 C5 1.767(5) . ?
S2 O9 1.423(5) . ?
S2 O10 1.429(4) . ?
S2 C41 1.765(5) . ?
S2 C42 1.777(7) . ?
O3 C17 1.348(6) . ?
O3 C18 1.453(5) . ?
O4 C20 1.442(5) . ?
O4 C21 1.345(6) . ?
O5 C26 1.355(6) 3_545 ?
O5 C33 1.428(6) . ?
O6 C31 1.430(6) . ?
O6 C32 1.363(5) 3 ?
O7 C36 1.287(6) . ?
O8 C36 1.223(6) . ?
O11 C14 1.218(7) . ?
O12 C2 1.239(10) . ?
O13 C2 1.310(11) . ?
O14 C14 1.227(7) . ?
O15 C53 1.228(16) . ?
O16 C53 1.223(17) . ?
N1 C15 1.347(6) . ?
N1 C35 1.351(6) . ?
N2 C24 1.316(6) . ?
N2 C28 1.337(7) . ?
N3 C49 1.328(6) . ?
N3 C52 1.343(6) . ?
N4 C23 1.336(7) . ?
N4 C29 1.329(7) . ?
C1 C4 1.385(8) . ?
C1 C7 1.403(8) . ?
C2 C3 1.558(9) . ?
C3 C4 1.345(9) . ?
C3 C9 1.412(10) . ?
C5 C6 1.397(7) . ?
C5 C13 1.376(7) . ?
C6 C7 1.474(7) . ?
C6 C10 1.365(7) . ?
C7 C8 1.386(7) . ?
C8 C9 1.399(9) . ?
C10 C11 1.380(8) . ?
C11 C12 1.377(8) . ?
C12 C13 1.382(8) . ?
C12 C14 1.497(7) 8_465 ?
C14 C12 1.497(7) 8_566 ?
C15 C16 1.365(7) . ?
C16 C17 1.395(6) . ?
C17 C34 1.385(7) . ?
C18 C19 1.526(7) . ?
C19 C20 1.520(7) . ?
C19 C31 1.530(6) . ?
C19 C33 1.524(6) . ?
C21 C22 1.372(7) . ?
C21 C30 1.391(7) . ?
C22 C23 1.376(7) . ?
C24 C25 1.379(6) . ?
C25 C26 1.382(6) . ?
C26 O5 1.355(6) 3_455 ?
C26 C27 1.387(8) . ?
C27 C28 1.379(8) . ?
C29 C30 1.361(7) . ?
C32 O6 1.363(5) 3_445 ?
C32 C50 1.380(7) . ?
C32 C51 1.371(7) . ?
C34 C35 1.375(7) . ?
C36 C37 1.502(6) . ?
C37 C38 1.396(7) . ?
C37 C48 1.395(7) . ?
C38 C39 1.386(7) . ?
C39 C40 1.390(8) . ?
C40 C41 1.400(8) . ?
C40 C43 1.474(7) . ?
C41 C48 1.377(7) . ?
C42 C43 1.383(10) . ?
C42 C47 1.371(8) . ?
C43 C44 1.393(9) . ?
C44 C45 1.406(9) . ?
C45 C46 1.372(13) . ?
C46 C47 1.401(12) . ?
C46 C53 1.526(11) 6 ?
C49 C50 1.378(7) . ?
C51 C52 1.374(7) . ?
C53 C46 1.526(11) 6_556 ?

loop_
_geom_torsion_atom_site_label_1
_geom_torsion_atom_site_label_2
_geom_torsion_atom_site_label_3
_geom_torsion_atom_site_label_4
_geom_torsion
_geom_torsion_site_symmetry_1
_geom_torsion_site_symmetry_2
_geom_torsion_site_symmetry_3
_geom_torsion_site_symmetry_4
_geom_torsion_publ_flag
Zn1 O7 C36 O8 -0.8(6) . . . . ?
Zn1 O7 C36 C37 179.8(3) . . . . ?
Zn1 O12 C2 O13 -11.7(10) . . . . ?
Zn1 O12 C2 C3 170.9(4) . . . . ?
Zn1 N1 C15 C16 171.8(4) . . . . ?
Zn1 N1 C35 C34 -172.1(4) . . . . ?
Zn1 N3 C49 C50 -176.6(4) . . . . ?
Zn1 N3 C52 C51 178.0(4) . . . . ?
Zn2 O11 C14 O14 9.0(6) . . . . ?
Zn2 O11 C14 C12 -178.0(5) . . . 8_566 ?
Zn2 O14 C14 O11 -9.4(6) . . . . ?
Zn2 O14 C14 C12 177.3(5) . . . 8_566 ?
Zn2 O15 C53 O16 -4.1(11) . . . . ?
Zn2 O15 C53 C46 171.8(5) . . . 6_556 ?
Zn2 N2 C24 C25 169.4(4) . . . . ?
Zn2 N2 C28 C27 -170.4(6) . . . . ?
Zn2 N4 C23 C22 177.1(4) . . . . ?
Zn2 N4 C29 C30 -177.2(4) . . . . ?
S1 C1 C4 C3 -178.1(5) . . . . ?
S1 C1 C7 C6 1.5(6) . . . . ?
S1 C1 C7 C8 -178.6(4) . . . . ?
S1 C5 C6 C7 -2.0(6) . . . . ?
S1 C5 C6 C10 176.7(5) . . . . ?
S1 C5 C13 C12 179.5(4) . . . . ?
S2 C41 C48 C37 179.2(4) . . . . ?
S2 C42 C43 C40 0.0(6) . . . . ?
S2 C42 C43 C44 179.1(4) . . . . ?
S2 C42 C47 C46 -179.5(5) . . . . ?
O1 S1 C1 C4 63.2(6) . . . . ?
O1 S1 C1 C7 -114.9(4) . . . . ?
O1 S1 C5 C6 115.1(5) . . . . ?
O1 S1 C5 C13 -61.6(6) . . . . ?
O2 S1 C1 C4 -69.7(6) . . . . ?
O2 S1 C1 C7 112.3(5) . . . . ?
O2 S1 C5 C6 -110.8(5) . . . . ?
O2 S1 C5 C13 72.5(6) . . . . ?
O3 C17 C34 C35 -179.1(5) . . . . ?
O3 C18 C19 C20 50.7(5) . . . . ?
O3 C18 C19 C31 -71.6(5) . . . . ?
O3 C18 C19 C33 169.5(4) . . . . ?
O4 C21 C22 C23 -178.7(5) . . . . ?
O4 C21 C30 C29 178.3(5) . . . . ?
O5 C26 C27 C28 178.6(7) 3_455 . . . ?
O6 C32 C50 C49 177.9(4) 3_445 . . . ?
O6 C32 C51 C52 -176.6(5) 3_445 . . . ?
O7 C36 C37 C38 172.4(4) . . . . ?
O7 C36 C37 C48 -8.2(6) . . . . ?
O8 C36 C37 C38 -7.0(6) . . . . ?
O8 C36 C37 C48 172.4(4) . . . . ?
O9 S2 C41 C40 113.9(4) . . . . ?
O9 S2 C41 C48 -66.6(5) . . . . ?
O9 S2 C42 C43 -113.4(5) . . . . ?
O9 S2 C42 C47 66.1(6) . . . . ?
O10 S2 C41 C40 -114.1(4) . . . . ?
O10 S2 C41 C48 65.4(5) . . . . ?
O10 S2 C42 C43 114.5(4) . . . . ?
O10 S2 C42 C47 -66.0(6) . . . . ?
O12 C2 C3 C4 174.6(6) . . . . ?
O12 C2 C3 C9 -7.6(8) . . . . ?
O13 C2 C3 C4 -3.3(9) . . . . ?
O13 C2 C3 C9 174.5(6) . . . . ?
N1 C15 C16 C17 1.0(7) . . . . ?
N2 C24 C25 C26 2.6(8) . . . . ?
N3 C49 C50 C32 -0.8(7) . . . . ?
N4 C29 C30 C21 0.6(8) . . . . ?
C1 S1 C5 C6 2.4(4) . . . . ?
C1 S1 C5 C13 -174.4(5) . . . . ?
C1 C7 C8 C9 -3.9(8) . . . . ?
C2 C3 C4 C1 176.0(5) . . . . ?
C2 C3 C9 C8 -176.9(5) . . . . ?
C4 C1 C7 C6 -176.6(5) . . . . ?
C4 C1 C7 C8 3.2(8) . . . . ?
C4 C3 C9 C8 1.0(9) . . . . ?
C5 S1 C1 C4 175.8(5) . . . . ?
C5 S1 C1 C7 -2.2(4) . . . . ?
C5 C6 C7 C1 0.3(6) . . . . ?
C5 C6 C7 C8 -179.5(6) . . . . ?
C5 C6 C10 C11 4.3(9) . . . . ?
C6 C5 C13 C12 3.2(8) . . . . ?
C6 C7 C8 C9 175.9(5) . . . . ?
C6 C10 C11 C12 0.9(11) . . . . ?
C7 C1 C4 C3 -0.3(9) . . . . ?
C7 C6 C10 C11 -177.3(6) . . . . ?
C7 C8 C9 C3 2.0(9) . . . . ?
C9 C3 C4 C1 -1.8(9) . . . . ?
C10 C6 C7 C1 -178.2(6) . . . . ?
C10 C6 C7 C8 2.0(10) . . . . ?
C10 C11 C12 C13 -4.3(10) . . . . ?
C10 C11 C12 C14 -179.7(6) . . . 8_465 ?
C11 C12 C13 C5 2.2(8) . . . . ?
C13 C5 C6 C7 174.9(5) . . . . ?
C13 C5 C6 C10 -6.5(8) . . . . ?
C14 C12 C13 C5 177.8(5) 8_465 . . . ?
C15 N1 C35 C34 -0.6(7) . . . . ?
C15 C16 C17 O3 178.9(4) . . . . ?
C15 C16 C17 C34 -2.2(7) . . . . ?
C16 C17 C34 C35 2.1(8) . . . . ?
C17 O3 C18 C19 165.9(4) . . . . ?
C17 C34 C35 N1 -0.7(8) . . . . ?
C18 O3 C17 C16 -168.8(4) . . . . ?
C18 O3 C17 C34 12.4(7) . . . . ?
C18 C19 C20 O4 49.4(5) . . . . ?
C18 C19 C31 O6 165.6(4) . . . . ?
C18 C19 C33 O5 42.4(5) . . . . ?
C20 O4 C21 C22 3.5(7) . . . . ?
C20 O4 C21 C30 -178.6(4) . . . . ?
C20 C19 C31 O6 44.3(5) . . . . ?
C20 C19 C33 O5 163.1(4) . . . . ?
C21 O4 C20 C19 163.1(4) . . . . ?
C21 C22 C23 N4 -0.4(8) . . . . ?
C22 C21 C30 C29 -3.5(8) . . . . ?
C23 N4 C29 C30 2.3(8) . . . . ?
C24 N2 C28 C27 3.7(10) . . . . ?
C24 C25 C26 O5 -179.5(5) . . . 3_455 ?
C24 C25 C26 C27 0.8(8) . . . . ?
C25 C26 C27 C28 -1.7(10) . . . . ?
C26 O5 C33 C19 179.8(4) 3_545 . . . ?
C26 C27 C28 N2 -0.6(12) . . . . ?
C28 N2 C24 C25 -4.9(8) . . . . ?
C29 N4 C23 C22 -2.5(8) . . . . ?
C30 C21 C22 C23 3.4(7) . . . . ?
C31 C19 C20 O4 168.1(4) . . . . ?
C31 C19 C33 O5 -74.4(5) . . . . ?
C32 O6 C31 C19 178.2(4) 3 . . . ?
C32 C51 C52 N3 -2.2(9) . . . . ?
C33 C19 C20 O4 -71.0(4) . . . . ?
C33 C19 C31 O6 -75.3(5) . . . . ?
C35 N1 C15 C16 0.4(7) . . . . ?
C36 C37 C38 C39 179.6(4) . . . . ?
C36 C37 C48 C41 -178.6(4) . . . . ?
C37 C38 C39 C40 -0.5(7) . . . . ?
C38 C37 C48 C41 0.8(7) . . . . ?
C38 C39 C40 C41 -0.2(7) . . . . ?
C38 C39 C40 C43 -178.4(5) . . . . ?
C39 C40 C41 S2 -179.4(4) . . . . ?
C39 C40 C41 C48 1.1(8) . . . . ?
C39 C40 C43 C42 178.9(5) . . . . ?
C39 C40 C43 C44 -0.1(9) . . . . ?
C40 C41 C48 C37 -1.4(7) . . . . ?
C40 C43 C44 C45 179.7(6) . . . . ?
C41 S2 C42 C43 -0.4(5) . . . . ?
C41 S2 C42 C47 179.1(6) . . . . ?
C41 C40 C43 C42 0.6(7) . . . . ?
C41 C40 C43 C44 -178.5(6) . . . . ?
C42 S2 C41 C40 0.7(4) . . . . ?
C42 S2 C41 C48 -179.8(5) . . . . ?
C42 C43 C44 C45 0.7(9) . . . . ?
C43 C40 C41 S2 -0.8(6) . . . . ?
C43 C40 C41 C48 179.7(5) . . . . ?
C43 C42 C47 C46 0.0(10) . . . . ?
C43 C44 C45 C46 -0.6(10) . . . . ?
C44 C45 C46 C47 0.3(11) . . . . ?
C44 C45 C46 C53 177.2(7) . . . 6 ?
C45 C46 C47 C42 0.1(10) . . . . ?
C47 C42 C43 C40 -179.5(5) . . . . ?
C47 C42 C43 C44 -0.4(9) . . . . ?
C48 C37 C38 C39 0.1(7) . . . . ?
C49 N3 C52 C51 0.7(8) . . . . ?
C50 C32 C51 C52 2.1(8) . . . . ?
C51 C32 C50 C49 -0.7(7) . . . . ?
C52 N3 C49 C50 0.8(7) . . . . ?
C53 C46 C47 C42 -176.8(7) 6 . . . ?

loop_
_smtbx_masks_void_nr
_smtbx_masks_void_average_x
_smtbx_masks_void_average_y
_smtbx_masks_void_average_z
_smtbx_masks_void_volume
_smtbx_masks_void_count_electrons
_smtbx_masks_void_content
1 0.000 0.000 0.000 259.8 88.7 ?
2 -0.198 -0.734 0.250 954.7 298.7 ?
3 0.000 0.000 0.500 259.8 88.7 ?
4 -0.665 -0.883 0.750 954.7 300.7 ?
5 0.080 0.150 0.839 7.2 0.0 ?
6 0.080 0.850 0.339 7.2 0.0 ?
7 0.500 0.500 0.500 259.8 88.6 ?
8 0.500 0.500 0.000 259.8 88.6 ?
9 0.420 0.350 0.161 7.2 0.0 ?
10 0.420 0.650 0.661 7.2 0.0 ?
11 0.580 0.350 0.339 7.2 0.0 ?
12 0.580 0.650 0.839 7.2 0.0 ?
13 0.920 0.150 0.661 7.2 0.0 ?
14 0.920 0.850 0.161 7.2 0.0 ?
